data_4331158
loop_
_publ_author_name
'Gamze Elmas'
'Aytu\(g Okumu\,s'
'Zeynel Kili\,c'
'Tuncer H\"okelek'
'Leyla A\,cik'
'Hakan Dal'
'Nagehan Ramazano\(glu'
'L.Yasemin Ko\,c'

_publ_section_title
;
 Phosphorus-Nitrogen Compounds. Part 24. Syntheses, Crystal Structures,
 Spectroscopic and Stereogenic Properties, Biological Activities, and DNA
 Interactions of Novel Spiro-ansa-spiro- and
 Ansa-spiro-ansa-cyclotetraphosphazenes
;
_journal_name_full 'Inorganic Chemistry'
_journal_page_first 12841
_journal_page_last 12856
_journal_paper_doi 10.1021/ic3017134
_journal_volume 51
_journal_year 2012
_chemical_formula_moiety 'C16 H16 Cl4 N6 O2 P4'
_chemical_formula_sum 'C16 H16 Cl4 N6 O2 P4'
_chemical_formula_weight 590.03
_chemical_name_systematic
;
 ?
;
_space_group_IT_number 15
_symmetry_cell_setting monoclinic
_symmetry_space_group_name_Hall '-C 2yc'
_symmetry_space_group_name_H-M 'C 1 2/c 1'
_atom_sites_solution_hydrogens geom
_atom_sites_solution_primary direct
_atom_sites_solution_secondary difmap
_audit_creation_method SHELXL-97
_cell_angle_alpha 90.00
_cell_angle_beta 106.38(5)
_cell_angle_gamma 90.00
_cell_formula_units_Z 8
_cell_length_a 23.3455(4)
_cell_length_b 8.4787(2)
_cell_length_c 24.5024(5)
_cell_measurement_reflns_used 9988
_cell_measurement_temperature 100(2)
_cell_measurement_theta_max 28.32
_cell_measurement_theta_min 2.57
_cell_volume 4653.1(12)
_computing_cell_refinement 'SAINT (Bruker, 2007)'
_computing_data_collection 'APEX2 (Bruker, 2007)'
_computing_data_reduction SAINT
_computing_molecular_graphics 'Ortep-3 for Windows (Farrugia, 1997)'
_computing_publication_material 'WinGX publication routines (Farrugia, 1999)'
_computing_structure_refinement 'SHELXL97 (Sheldrick, 2008)'
_computing_structure_solution 'SHELXS97 (Sheldrick, 2008)'
_diffrn_ambient_temperature 100(2)
_diffrn_measured_fraction_theta_full 0.997
_diffrn_measured_fraction_theta_max 0.997
_diffrn_measurement_device_type 'Bruker Kappa APEXII CCD area-detector diffractometer'
_diffrn_measurement_method '\f and \w scans'
_diffrn_radiation_monochromator graphite
_diffrn_radiation_source 'fine-focus sealed tube'
_diffrn_radiation_type MoK\a
_diffrn_radiation_wavelength 0.71073
_diffrn_reflns_av_R_equivalents 0.0259
_diffrn_reflns_av_sigmaI/netI 0.0236
_diffrn_reflns_limit_h_max 31
_diffrn_reflns_limit_h_min -31
_diffrn_reflns_limit_k_max 11
_diffrn_reflns_limit_k_min -7
_diffrn_reflns_limit_l_max 29
_diffrn_reflns_limit_l_min -32
_diffrn_reflns_number 21683
_diffrn_reflns_theta_full 28.34
_diffrn_reflns_theta_max 28.34
_diffrn_reflns_theta_min 1.73
_exptl_absorpt_coefficient_mu 0.813
_exptl_absorpt_correction_T_max 0.8164
_exptl_absorpt_correction_T_min 0.7264
_exptl_absorpt_correction_type multi-scan
_exptl_absorpt_process_details '(SADABS; Bruker, 2005)'
_exptl_crystal_colour colorless
_exptl_crystal_density_diffrn 1.684
_exptl_crystal_description block
_exptl_crystal_F_000 2384
_exptl_crystal_size_max 0.42
_exptl_crystal_size_mid 0.32
_exptl_crystal_size_min 0.26
_refine_diff_density_max 0.468
_refine_diff_density_min -0.298
_refine_diff_density_rms 0.060
_refine_ls_extinction_method none
_refine_ls_goodness_of_fit_ref 1.032
_refine_ls_hydrogen_treatment constr
_refine_ls_matrix_type full
_refine_ls_number_parameters 289
_refine_ls_number_reflns 5803
_refine_ls_number_restraints 0
_refine_ls_restrained_S_all 1.032
_refine_ls_R_factor_all 0.0287
_refine_ls_R_factor_gt 0.0244
_refine_ls_shift/su_max 0.001
_refine_ls_shift/su_mean 0.000
_refine_ls_structure_factor_coef Fsqd
_refine_ls_weighting_details 'calc w=1/[\s^2^(Fo^2^)+(0.0395P)^2^+2.9618P] where P=(Fo^2^+2Fc^2^)/3'
_refine_ls_weighting_scheme calc
_refine_ls_wR_factor_gt 0.0684
_refine_ls_wR_factor_ref 0.0702
_reflns_number_gt 5133
_reflns_number_total 5803
_reflns_threshold_expression I>2\s(I)
_cod_data_source_file ic3017134_si_004.cif
_cod_data_source_block ag22_0m
_cod_original_sg_symbol_H-M 'C 2/c'
_cod_database_code 4331158

loop_
_symmetry_equiv_pos_as_xyz
'x, y, z'
'-x, y, -z+1/2'
'x+1/2, y+1/2, z'
'-x+1/2, y+1/2, -z+1/2'
'-x, -y, -z'
'x, -y, z-1/2'
'-x+1/2, -y+1/2, -z'
'x+1/2, -y+1/2, z-1/2'

loop_
_atom_site_label
_atom_site_type_symbol
_atom_site_fract_x
_atom_site_fract_y
_atom_site_fract_z
_atom_site_U_iso_or_equiv
_atom_site_adp_type
_atom_site_occupancy
_atom_site_symmetry_multiplicity
_atom_site_calc_flag
_atom_site_refinement_flags
Cl1 Cl 0.219391(15) 0.43898(5) 0.112140(17) 0.02231(9) Uani 1 1 d .
Cl2 Cl 0.502857(15) 0.35067(5) 0.059254(16) 0.01989(9) Uani 1 1 d .
Cl3 Cl 0.374287(16) 0.64896(5) -0.003522(16) 0.02192(9) Uani 1 1 d .
Cl4 Cl 0.259933(15) 0.43996(5) -0.033139(16) 0.02017(9) Uani 1 1 d .
P1 P 0.308860(15) 0.43238(4) 0.130973(16) 0.01199(8) Uani 1 1 d .
P2 P 0.391492(14) 0.17958(4) 0.167457(15) 0.01076(8) Uani 1 1 d .
P3 P 0.429855(15) 0.24202(5) 0.069106(15) 0.01246(8) Uani 1 1 d .
P4 P 0.337745(15) 0.46604(5) 0.026687(15) 0.01330(8) Uani 1 1 d .
O1 O 0.33106(4) 0.54491(12) 0.18518(4) 0.0157(2) Uani 1 1 d .
O2 O 0.43408(4) 0.06903(12) 0.04551(4) 0.0157(2) Uani 1 1 d .
N1 N 0.32648(5) 0.25692(14) 0.14446(5) 0.0120(2) Uani 1 1 d .
N2 N 0.43738(5) 0.24201(15) 0.13446(5) 0.0130(2) Uani 1 1 d .
N3 N 0.37341(5) 0.31153(16) 0.02402(5) 0.0165(3) Uani 1 1 d .
N4 N 0.32826(5) 0.52779(15) 0.08378(5) 0.0155(2) Uani 1 1 d .
N5 N 0.42214(5) 0.20085(15) 0.23623(5) 0.0139(2) Uani 1 1 d .
N6 N 0.38393(5) -0.01300(15) 0.16961(5) 0.0147(2) Uani 1 1 d .
C1 C 0.36599(6) 0.40576(18) 0.27502(6) 0.0147(3) Uani 1 1 d .
C2 C 0.35525(6) 0.36334(19) 0.32637(6) 0.0176(3) Uani 1 1 d .
H2 H 0.3834 0.2989 0.3525 0.021 Uiso 1 1 calc R
C3 C 0.30436(7) 0.4134(2) 0.33998(7) 0.0220(3) Uani 1 1 d .
H3 H 0.2974 0.3809 0.3747 0.026 Uiso 1 1 calc R
C4 C 0.26389(7) 0.5102(2) 0.30318(7) 0.0259(4) Uani 1 1 d .
H4 H 0.2298 0.5475 0.3132 0.031 Uiso 1 1 calc R
C5 C 0.27280(7) 0.5534(2) 0.25153(7) 0.0227(3) Uani 1 1 d .
H5 H 0.2451 0.6200 0.2259 0.027 Uiso 1 1 calc R
C6 C 0.32298(6) 0.49749(18) 0.23792(6) 0.0158(3) Uani 1 1 d .
C7 C 0.42365(6) 0.35533(18) 0.26294(6) 0.0154(3) Uani 1 1 d .
H7B H 0.4342 0.4353 0.2379 0.019 Uiso 1 1 calc R
H7A H 0.4559 0.3549 0.2993 0.019 Uiso 1 1 calc R
C8 C 0.41155(7) 0.06107(19) 0.26737(7) 0.0203(3) Uani 1 1 d .
H8A H 0.3729 0.0695 0.2764 0.024 Uiso 1 1 calc R
H8B H 0.4439 0.0477 0.3032 0.024 Uiso 1 1 calc R
C9 C 0.41073(7) -0.0759(2) 0.22697(7) 0.0227(3) Uani 1 1 d .
H9B H 0.4518 -0.1142 0.2309 0.027 Uiso 1 1 calc R
H9A H 0.3866 -0.1643 0.2350 0.027 Uiso 1 1 calc R
C10 C 0.38469(6) -0.11341(18) 0.12083(7) 0.0167(3) Uani 1 1 d .
H10B H 0.3596 -0.0638 0.0856 0.020 Uiso 1 1 calc R
H10A H 0.3666 -0.2167 0.1251 0.020 Uiso 1 1 calc R
C11 C 0.44685(6) -0.14073(18) 0.11455(6) 0.0161(3) Uani 1 1 d .
C12 C 0.48241(7) -0.26344(19) 0.14332(7) 0.0206(3) Uani 1 1 d .
H12 H 0.4674 -0.3314 0.1669 0.025 Uiso 1 1 calc R
C13 C 0.53991(7) -0.2885(2) 0.13813(7) 0.0234(3) Uani 1 1 d .
H13 H 0.5637 -0.3720 0.1585 0.028 Uiso 1 1 calc R
C14 C 0.56199(7) -0.1920(2) 0.10346(7) 0.0228(3) Uani 1 1 d .
H14 H 0.6010 -0.2094 0.0998 0.027 Uiso 1 1 calc R
C15 C 0.52742(6) -0.06955(19) 0.07389(7) 0.0193(3) Uani 1 1 d .
H15 H 0.5424 -0.0026 0.0500 0.023 Uiso 1 1 calc R
C16 C 0.47063(6) -0.04649(18) 0.07981(6) 0.0158(3) Uani 1 1 d .

loop_
_atom_site_aniso_label
_atom_site_aniso_U_11
_atom_site_aniso_U_22
_atom_site_aniso_U_33
_atom_site_aniso_U_23
_atom_site_aniso_U_13
_atom_site_aniso_U_12
Cl1 0.01145(14) 0.0264(2) 0.0282(2) 0.00263(16) 0.00409(13) 0.00358(13)
Cl2 0.01589(15) 0.0279(2) 0.01769(18) 0.00178(15) 0.00772(13) -0.00507(13)
Cl3 0.02691(18) 0.0225(2) 0.01657(18) 0.00231(15) 0.00657(14) -0.01029(14)
Cl4 0.01519(15) 0.0226(2) 0.01815(18) 0.00325(15) -0.00277(13) -0.00224(13)
P1 0.01114(15) 0.01232(19) 0.01240(18) 0.00052(14) 0.00316(13) 0.00025(12)
P2 0.01042(14) 0.01217(19) 0.01004(17) 0.00013(13) 0.00348(12) -0.00003(12)
P3 0.01139(15) 0.0163(2) 0.01005(17) -0.00047(14) 0.00367(13) -0.00062(13)
P4 0.01308(15) 0.0149(2) 0.01089(17) 0.00181(14) 0.00168(13) -0.00198(13)
O1 0.0208(5) 0.0134(5) 0.0137(5) -0.0010(4) 0.0063(4) -0.0010(4)
O2 0.0168(4) 0.0174(6) 0.0125(5) -0.0016(4) 0.0031(4) 0.0022(4)
N1 0.0109(5) 0.0119(6) 0.0130(6) -0.0001(5) 0.0031(4) -0.0013(4)
N2 0.0115(5) 0.0168(7) 0.0112(6) -0.0006(5) 0.0041(4) -0.0011(4)
N3 0.0166(5) 0.0205(7) 0.0112(6) -0.0007(5) 0.0021(4) 0.0010(5)
N4 0.0193(6) 0.0127(6) 0.0146(6) 0.0018(5) 0.0051(5) -0.0006(5)
N5 0.0146(5) 0.0173(7) 0.0099(6) 0.0006(5) 0.0036(4) 0.0016(5)
N6 0.0183(5) 0.0122(6) 0.0150(6) 0.0019(5) 0.0069(5) 0.0020(5)
C1 0.0146(6) 0.0163(8) 0.0135(7) -0.0052(6) 0.0045(5) -0.0031(5)
C2 0.0168(6) 0.0234(8) 0.0118(7) -0.0033(6) 0.0026(5) -0.0006(6)
C3 0.0228(7) 0.0313(10) 0.0141(7) -0.0049(7) 0.0085(6) -0.0005(6)
C4 0.0241(7) 0.0345(10) 0.0225(8) -0.0042(7) 0.0122(6) 0.0081(7)
C5 0.0232(7) 0.0255(9) 0.0203(8) -0.0010(7) 0.0077(6) 0.0094(6)
C6 0.0199(6) 0.0148(8) 0.0139(7) -0.0031(6) 0.0069(5) -0.0014(6)
C7 0.0121(6) 0.0219(8) 0.0118(7) -0.0037(6) 0.0026(5) -0.0023(5)
C8 0.0269(7) 0.0207(9) 0.0148(7) 0.0058(6) 0.0082(6) 0.0053(6)
C9 0.0329(8) 0.0182(9) 0.0195(8) 0.0074(6) 0.0114(7) 0.0080(6)
C10 0.0174(6) 0.0128(7) 0.0205(8) -0.0028(6) 0.0062(6) -0.0012(5)
C11 0.0178(6) 0.0141(8) 0.0161(7) -0.0058(6) 0.0043(5) -0.0006(5)
C12 0.0251(7) 0.0158(8) 0.0212(8) -0.0032(6) 0.0070(6) 0.0017(6)
C13 0.0243(7) 0.0190(9) 0.0247(8) -0.0040(7) 0.0031(6) 0.0078(6)
C14 0.0190(7) 0.0269(9) 0.0220(8) -0.0072(7) 0.0049(6) 0.0054(6)
C15 0.0191(7) 0.0239(9) 0.0159(7) -0.0056(6) 0.0063(6) 0.0008(6)
C16 0.0172(6) 0.0163(8) 0.0128(7) -0.0038(6) 0.0022(5) 0.0030(5)

loop_
_atom_type_symbol
_atom_type_description
_atom_type_scat_dispersion_real
_atom_type_scat_dispersion_imag
_atom_type_scat_source
C C 0.0033 0.0016 'International Tables Vol C Tables 4.2.6.8 and 6.1.1.4'
H H 0.0000 0.0000 'International Tables Vol C Tables 4.2.6.8 and 6.1.1.4'
N N 0.0061 0.0033 'International Tables Vol C Tables 4.2.6.8 and 6.1.1.4'
O O 0.0106 0.0060 'International Tables Vol C Tables 4.2.6.8 and 6.1.1.4'
P P 0.1023 0.0942 'International Tables Vol C Tables 4.2.6.8 and 6.1.1.4'
Cl Cl 0.1484 0.1585 'International Tables Vol C Tables 4.2.6.8 and 6.1.1.4'

loop_
_geom_angle_atom_site_label_1
_geom_angle_atom_site_label_2
_geom_angle_atom_site_label_3
_geom_angle
O1 P1 Cl1 104.29(4)
N1 P1 Cl1 105.74(4)
N1 P1 O1 112.98(6)
N1 P1 N4 122.21(6)
N4 P1 Cl1 108.18(5)
N4 P1 O1 102.12(6)
N1 P2 N2 112.89(6)
N1 P2 N5 114.25(6)
N1 P2 N6 108.54(6)
N2 P2 N5 108.72(6)
N2 P2 N6 115.91(6)
N5 P2 N6 95.49(7)
N2 P3 Cl2 105.61(5)
N2 P3 O2 111.87(6)
N2 P3 N3 123.31(6)
O2 P3 Cl2 103.74(4)
N3 P3 Cl2 108.30(5)
N3 P3 O2 102.44(6)
Cl4 P4 Cl3 101.99(6)
N3 P4 Cl3 110.18(5)
N3 P4 Cl4 105.14(5)
N3 P4 N4 121.89(7)
N4 P4 Cl3 104.63(5)
N4 P4 Cl4 111.33(5)
C6 O1 P1 119.57(9)
C16 O2 P3 120.88(9)
P1 N1 P2 129.35(7)
P3 N2 P2 128.27(8)
P4 N3 P3 129.34(9)
P4 N4 P1 128.67(9)
C7 N5 P2 120.41(10)
C7 N5 C8 118.53(11)
C8 N5 P2 110.84(10)
C9 N6 P2 111.76(10)
C9 N6 C10 117.91(12)
C10 N6 P2 121.49(10)
C2 C1 C7 119.79(13)
C6 C1 C2 116.99(12)
C6 C1 C7 123.19(13)
C1 C2 H2 119.3
C3 C2 C1 121.38(14)
C3 C2 H2 119.3
C2 C3 H3 120.0
C4 C3 C2 120.02(14)
C4 C3 H3 120.0
C3 C4 C5 120.14(14)
C3 C4 H4 119.9
C5 C4 H4 119.9
C4 C5 C6 118.84(15)
C4 C5 H5 120.6
C6 C5 H5 120.6
C1 C6 O1 119.95(12)
C1 C6 C5 122.52(14)
C5 C6 O1 117.44(14)
N5 C7 C1 115.42(11)
N5 C7 H7A 108.4
N5 C7 H7B 108.4
C1 C7 H7B 108.4
C1 C7 H7A 108.4
H7B C7 H7A 107.5
N5 C8 C9 104.54(12)
N5 C8 H8A 110.8
N5 C8 H8B 110.8
C9 C8 H8A 110.8
C9 C8 H8B 110.8
H8A C8 H8B 108.9
N6 C9 C8 105.62(12)
N6 C9 H9A 110.6
N6 C9 H9B 110.6
C8 C9 H9B 110.6
C8 C9 H9A 110.6
H9B C9 H9A 108.7
N6 C10 C11 113.63(12)
N6 C10 H10A 108.8
N6 C10 H10B 108.8
C11 C10 H10B 108.8
C11 C10 H10A 108.8
H10B C10 H10A 107.7
C12 C11 C10 120.85(14)
C16 C11 C10 122.10(14)
C16 C11 C12 117.06(13)
C11 C12 C13 121.18(15)
C11 C12 H12 119.4
C13 C12 H12 119.4
C12 C13 H13 120.0
C14 C13 C12 120.00(15)
C14 C13 H13 120.0
C13 C14 C15 120.14(14)
C13 C14 H14 119.9
C15 C14 H14 119.9
C14 C15 C16 118.90(15)
C14 C15 H15 120.6
C16 C15 H15 120.6
C11 C16 O2 118.97(12)
C15 C16 O2 118.10(13)
C15 C16 C11 122.72(14)

loop_
_geom_bond_atom_site_label_1
_geom_bond_atom_site_label_2
_geom_bond_distance
Cl1 P1 2.0088(5)
Cl2 P3 2.0108(5)
Cl3 P4 2.0092(5)
Cl4 P4 1.9990(5)
P1 O1 1.5984(11)
P1 N1 1.5540(13)
P1 N4 1.5787(12)
P2 N1 1.6029(11)
P2 N2 1.6032(11)
P2 N5 1.6445(12)
P2 N6 1.6448(13)
P3 O2 1.5897(11)
P3 N2 1.5609(12)
P3 N3 1.5759(13)
P4 N3 1.5635(13)
P4 N4 1.5666(13)
O1 C6 1.4158(17)
O2 C16 1.4104(18)
N5 C7 1.4601(19)
N5 C8 1.4678(19)
N6 C9 1.468(2)
N6 C10 1.4715(19)
C2 C1 1.397(2)
C2 H2 0.9500
C3 C2 1.3879(19)
C3 H3 0.9500
C4 C3 1.378(2)
C4 C5 1.388(2)
C4 H4 0.9500
C5 C6 1.3886(19)
C5 H5 0.9500
C6 C1 1.387(2)
C7 C1 1.5189(18)
C7 H7B 0.9900
C7 H7A 0.9900
C8 H8A 0.9900
C8 H8B 0.9900
C9 C8 1.523(2)
C9 H9B 0.9900
C9 H9A 0.9900
C10 C11 1.5197(19)
C10 H10B 0.9900
C10 H10A 0.9900
C11 C16 1.392(2)
C12 C11 1.392(2)
C12 H12 0.9500
C13 C12 1.400(2)
C13 C14 1.380(2)
C13 H13 0.9500
C14 C15 1.387(2)
C14 H14 0.9500
C15 C16 1.3876(19)
C15 H15 0.9500

loop_
_geom_torsion_atom_site_label_1
_geom_torsion_atom_site_label_2
_geom_torsion_atom_site_label_3
_geom_torsion_atom_site_label_4
_geom_torsion
Cl1 P1 O1 C6 69.03(10)
N1 P1 O1 C6 -45.30(11)
N4 P1 O1 C6 -178.39(10)
Cl1 P1 N1 P2 -174.15(8)
O1 P1 N1 P2 -60.70(11)
N4 P1 N1 P2 61.76(12)
Cl1 P1 N4 P4 -90.68(10)
O1 P1 N4 P4 159.67(9)
N1 P1 N4 P4 32.29(13)
N2 P2 N1 P1 -45.93(12)
N5 P2 N1 P1 78.98(11)
N6 P2 N1 P1 -175.85(9)
N1 P2 N2 P3 -54.20(12)
N5 P2 N2 P3 177.94(9)
N6 P2 N2 P3 71.87(12)
N1 P2 N5 C7 -48.93(12)
N1 P2 N5 C8 95.75(10)
N2 P2 N5 C7 78.16(11)
N2 P2 N5 C8 -137.17(9)
N6 P2 N5 C7 -162.11(10)
N6 P2 N5 C8 -17.43(10)
N1 P2 N6 C9 -122.48(10)
N1 P2 N6 C10 90.86(11)
N2 P2 N6 C9 109.28(10)
N2 P2 N6 C10 -37.38(13)
N5 P2 N6 C9 -4.62(10)
N5 P2 N6 C10 -151.28(11)
Cl2 P3 O2 C16 81.51(10)
N2 P3 O2 C16 -31.85(11)
N3 P3 O2 C16 -165.84(10)
Cl2 P3 N2 P2 176.47(8)
O2 P3 N2 P2 -71.34(11)
N3 P3 N2 P2 51.45(13)
Cl2 P3 N3 P4 -82.28(10)
O2 P3 N3 P4 168.51(9)
N2 P3 N3 P4 41.54(14)
Cl3 P4 N3 P3 87.65(10)
Cl4 P4 N3 P3 -163.16(9)
N4 P4 N3 P3 -35.42(13)
Cl3 P4 N4 P1 -171.36(8)
Cl4 P4 N4 P1 79.23(10)
N3 P4 N4 P1 -45.74(13)
P1 O1 C6 C1 87.62(15)
P1 O1 C6 C5 -95.81(15)
P3 O2 C16 C11 88.65(15)
P3 O2 C16 C15 -96.47(14)
C8 N5 C7 C1 -62.41(17)
P2 N5 C7 C1 79.64(14)
P2 N5 C8 C9 32.70(13)
C7 N5 C8 C9 178.12(12)
P2 N6 C9 C8 23.86(14)
C10 N6 C9 C8 171.84(12)
C9 N6 C10 C11 -67.70(17)
P2 N6 C10 C11 77.02(15)
C3 C2 C1 C6 -1.2(2)
C3 C2 C1 C7 177.00(14)
C4 C3 C2 C1 -1.6(3)
C5 C4 C3 C2 2.3(3)
C3 C4 C5 C6 -0.1(3)
C4 C5 C6 C1 -2.9(3)
C4 C5 C6 O1 -179.41(14)
O1 C6 C1 C2 179.90(13)
O1 C6 C1 C7 1.8(2)
C5 C6 C1 C2 3.5(2)
C5 C6 C1 C7 -174.62(15)
N5 C7 C1 C2 87.92(17)
N5 C7 C1 C6 -94.00(17)
N6 C9 C8 N5 -34.33(15)
N6 C10 C11 C12 86.90(18)
N6 C10 C11 C16 -93.68(17)
C10 C11 C16 O2 -5.7(2)
C10 C11 C16 C15 179.66(14)
C12 C11 C16 O2 173.73(13)
C12 C11 C16 C15 -0.9(2)
C13 C12 C11 C10 -179.45(14)
C13 C12 C11 C16 1.1(2)
C14 C13 C12 C11 -0.8(2)
C12 C13 C14 C15 0.3(2)
C13 C14 C15 C16 -0.1(2)
C14 C15 C16 O2 -174.28(13)
C14 C15 C16 C11 0.4(2)
